data_2204998
loop_
_publ_author_name
'K. Ravikumar'
'B. Sridhar'
'M. Marathanda Murthy'

_publ_section_title
;
 Bharangin triacetate
;
_journal_issue 2
_journal_name_full 'Acta Crystallographica Section E'
_journal_page_first o380
_journal_page_last o382
_journal_paper_doi 10.1107/S1600536805000838
_journal_volume 61
_journal_year 2005
_chemical_formula_iupac 'C26 H32 O8'
_chemical_formula_moiety 'C26 H32 O8'
_chemical_formula_sum 'C26 H32 O8'
_chemical_formula_weight 472.52
_chemical_name_systematic
;
6,10-bis(acetyloxy)-8-isopropyl-4,4,11a-trimethyl-2-oxo-2,3,4,6,11,11a-
hexahydrobenzo[5,6]cyclohepta[1,2-b]pyran-9-yl acetate
;
_space_group_IT_number 19
_symmetry_cell_setting orthorhombic
_symmetry_space_group_name_Hall 'P 2ac 2ab'
_symmetry_space_group_name_H-M 'P 21 21 21'
_atom_sites_solution_hydrogens geom
_atom_sites_solution_primary direct
_atom_sites_solution_secondary difmap
_audit_creation_method SHELXL-97
_cell_angle_alpha 90.00
_cell_angle_beta 90.00
_cell_angle_gamma 90.00
_cell_formula_units_Z 4
_cell_length_a 10.4278(5)
_cell_length_b 13.3828(6)
_cell_length_c 18.0857(9)
_cell_measurement_reflns_used 5917
_cell_measurement_temperature 273(2)
_cell_measurement_theta_max 24.81
_cell_measurement_theta_min 2.25
_cell_volume 2523.9(2)
_computing_cell_refinement 'SAINT (Bruker, 2001)'
_computing_data_collection 'SMART (Bruker, 2001)'
_computing_data_reduction SAINT
_computing_molecular_graphics 'SHELXTL/PC (Sheldrick, 1990) and PLATON (Spek, 2003)'
_computing_publication_material 'SHELXL97 and PARST (Nardelli, 1995)'
_computing_structure_refinement 'SHELXL97 (Sheldrick, 1997)'
_computing_structure_solution 'SHELXS97 (Sheldrick, 1997)'
_diffrn_ambient_temperature 273(2)
_diffrn_measured_fraction_theta_full 1.000
_diffrn_measured_fraction_theta_max 1.000
_diffrn_measurement_device 'Bruker SMART APEX CCD area-detector'
_diffrn_measurement_device_type 'CCD Area Detector'
_diffrn_measurement_method \w
_diffrn_radiation_monochromator graphite
_diffrn_radiation_source 'fine-focus sealed tube'
_diffrn_radiation_type MoK\a
_diffrn_radiation_wavelength 0.71073
_diffrn_reflns_av_R_equivalents 0.0296
_diffrn_reflns_av_sigmaI/netI 0.0179
_diffrn_reflns_limit_h_max 12
_diffrn_reflns_limit_h_min -12
_diffrn_reflns_limit_k_max 15
_diffrn_reflns_limit_k_min -15
_diffrn_reflns_limit_l_max 21
_diffrn_reflns_limit_l_min -21
_diffrn_reflns_number 18391
_diffrn_reflns_theta_full 25.00
_diffrn_reflns_theta_max 25.00
_diffrn_reflns_theta_min 1.89
_diffrn_standards_number 0
_exptl_absorpt_coefficient_mu 0.092
_exptl_absorpt_correction_type none
_exptl_crystal_colour colorless
_exptl_crystal_density_diffrn 1.244
_exptl_crystal_density_method 'not measured'
_exptl_crystal_description 'transparent needles'
_exptl_crystal_F_000 1008
_exptl_crystal_size_max 0.20
_exptl_crystal_size_mid 0.15
_exptl_crystal_size_min 0.10
_refine_diff_density_max 0.205
_refine_diff_density_min -0.141
_refine_ls_extinction_method none
_refine_ls_goodness_of_fit_ref 1.246
_refine_ls_hydrogen_treatment constr
_refine_ls_matrix_type full
_refine_ls_number_parameters 315
_refine_ls_number_reflns 2528
_refine_ls_number_restraints 0
_refine_ls_restrained_S_all 1.246
_refine_ls_R_factor_all 0.0550
_refine_ls_R_factor_gt 0.0526
_refine_ls_shift/su_max 0.000
_refine_ls_shift/su_mean 0.000
_refine_ls_structure_factor_coef Fsqd
_refine_ls_weighting_details 'calc w = 1/[\s^2^(Fo^2^)+(0.0582P)^2^+0.6697P] where P = (Fo^2^+2Fc^2^)/3'
_refine_ls_weighting_scheme calc
_refine_ls_wR_factor_gt 0.1271
_refine_ls_wR_factor_ref 0.1285
_reflns_number_gt 2435
_reflns_number_total 2528
_reflns_threshold_expression I>2\s(I)
_cod_data_source_file bt6576.cif
_cod_data_source_block II
_cod_database_code 2204998

loop_
_symmetry_equiv_pos_as_xyz
'x, y, z'
'-x+1/2, -y, z+1/2'
'-x, y+1/2, -z+1/2'
'x+1/2, -y+1/2, -z'

loop_
_atom_site_label
_atom_site_fract_x
_atom_site_fract_y
_atom_site_fract_z
_atom_site_U_iso_or_equiv
_atom_site_adp_type
_atom_site_calc_flag
_atom_site_refinement_flags
_atom_site_occupancy
_atom_site_type_symbol
C1 0.2154(3) 0.7694(2) 1.02533(17) 0.0388(7) Uani d . 1 C
H1 0.1477 0.7285 1.0476 0.047 Uiso calc R 1 H
C2 0.1713(3) 0.8759(3) 1.02743(18) 0.0425(8) Uani d . 1 C
H2 0.1102 0.8886 1.0637 0.051 Uiso calc R 1 H
C3 0.2021(3) 0.9552(2) 0.98784(19) 0.0412(8) Uani d . 1 C
C4 0.2989(3) 0.9591(2) 0.92547(19) 0.0419(8) Uani d . 1 C
C5 0.3924(3) 0.8715(2) 0.92494(18) 0.0382(7) Uani d . 1 C
H5A 0.4615 0.8861 0.8907 0.046 Uiso calc R 1 H
H5B 0.4295 0.8645 0.9738 0.046 Uiso calc R 1 H
C6 0.3307(3) 0.7739(2) 0.90315(18) 0.0371(7) Uani d . 1 C
C7 0.2462(3) 0.7250(2) 0.95092(17) 0.0363(7) Uani d . 1 C
C8 0.1881(3) 0.6365(2) 0.92993(17) 0.0377(7) Uani d . 1 C
H8 0.1357 0.6039 0.9638 0.045 Uiso calc R 1 H
C9 0.2048(3) 0.5940(2) 0.86040(18) 0.0402(8) Uani d . 1 C
C10 0.2869(3) 0.6442(2) 0.81278(18) 0.0403(8) Uani d . 1 C
C11 0.3499(3) 0.7308(2) 0.83437(18) 0.0398(7) Uani d . 1 C
C12 0.1393(4) 1.0564(3) 1.0091(2) 0.0577(10) Uani d . 1 C
C13 0.1953(4) 1.1416(3) 0.9624(3) 0.0665(12) Uani d . 1 C
H13A 0.1566 1.1401 0.9137 0.080 Uiso calc R 1 H
H13B 0.1733 1.2050 0.9852 0.080 Uiso calc R 1 H
C14 0.3375(5) 1.1351(3) 0.9546(2) 0.0607(11) Uani d . 1 C
C15 -0.0067(4) 1.0507(4) 0.9961(4) 0.101(2) Uani d . 1 C
H15A -0.0446 1.1146 1.0063 0.151 Uiso calc R 1 H
H15B -0.0433 1.0013 1.0283 0.151 Uiso calc R 1 H
H15C -0.0231 1.0327 0.9456 0.151 Uiso calc R 1 H
C16 0.1687(6) 1.0799(3) 1.0902(3) 0.0837(16) Uani d . 1 C
H16A 0.2598 1.0852 1.0968 0.126 Uiso calc R 1 H
H16B 0.1360 1.0272 1.1209 0.126 Uiso calc R 1 H
H16C 0.1288 1.1419 1.1036 0.126 Uiso calc R 1 H
C17 0.2408(4) 0.9714(3) 0.8481(2) 0.0577(10) Uani d . 1 C
H17A 0.1743 1.0210 0.8496 0.087 Uiso calc R 1 H
H17B 0.2053 0.9088 0.8321 0.087 Uiso calc R 1 H
H17C 0.3064 0.9921 0.8141 0.087 Uiso calc R 1 H
C18 0.3309(4) 0.6883(2) 1.1220(2) 0.0466(8) Uani d . 1 C
C19 0.4464(5) 0.6917(4) 1.1689(3) 0.0800(15) Uani d . 1 C
H19A 0.4364 0.7427 1.2058 0.120 Uiso calc R 1 H
H19B 0.5199 0.7065 1.1389 0.120 Uiso calc R 1 H
H19C 0.4581 0.6282 1.1926 0.120 Uiso calc R 1 H
C20 0.1325(4) 0.5003(3) 0.8378(2) 0.0491(9) Uani d . 1 C
H20 0.1748 0.4732 0.7938 0.059 Uiso calc R 1 H
C21 -0.0049(4) 0.5256(4) 0.8166(3) 0.0741(13) Uani d . 1 C
H21A -0.0467 0.5579 0.8574 0.111 Uiso calc R 1 H
H21B -0.0501 0.4654 0.8043 0.111 Uiso calc R 1 H
H21C -0.0047 0.5696 0.7747 0.111 Uiso calc R 1 H
C22 0.1357(5) 0.4198(3) 0.8971(3) 0.0711(13) Uani d . 1 C
H22A 0.2230 0.4065 0.9107 0.107 Uiso calc R 1 H
H22B 0.0971 0.3598 0.8783 0.107 Uiso calc R 1 H
H22C 0.0890 0.4422 0.9397 0.107 Uiso calc R 1 H
C23 0.2441(4) 0.6510(3) 0.6855(2) 0.0578(10) Uani d . 1 C
C24 0.2943(5) 0.6175(4) 0.6129(2) 0.0713(13) Uani d . 1 C
H24A 0.2442 0.6468 0.5740 0.107 Uiso calc R 1 H
H24B 0.2890 0.5460 0.6098 0.107 Uiso calc R 1 H
H24C 0.3821 0.6379 0.6080 0.107 Uiso calc R 1 H
C25 0.5453(4) 0.7431(4) 0.7696(2) 0.0561(10) Uani d . 1 C
C26 0.6121(5) 0.8042(5) 0.7136(2) 0.0858(16) Uani d . 1 C
H26A 0.6991 0.7817 0.7089 0.129 Uiso calc R 1 H
H26B 0.6113 0.8730 0.7286 0.129 Uiso calc R 1 H
H26C 0.5692 0.7976 0.6669 0.129 Uiso calc R 1 H
O1 0.3854(3) 1.04403(17) 0.93973(14) 0.0522(6) Uani d . 1 O
O2 0.4099(4) 1.2031(2) 0.9621(2) 0.0865(11) Uani d . 1 O
O3 0.3282(2) 0.76278(16) 1.07346(12) 0.0427(6) Uani d . 1 O
O4 0.2491(4) 0.6263(2) 1.1271(2) 0.0881(11) Uani d . 1 O
O5 0.3112(2) 0.60797(18) 0.74178(12) 0.0496(6) Uani d . 1 O
O6 0.1604(4) 0.7089(3) 0.69661(18) 0.0997(13) Uani d . 1 O
O7 0.4256(2) 0.78043(18) 0.78200(13) 0.0483(6) Uani d . 1 O
O8 0.5862(3) 0.6718(3) 0.80110(18) 0.0849(11) Uani d . 1 O

loop_
_atom_site_aniso_label
_atom_site_aniso_U_11
_atom_site_aniso_U_22
_atom_site_aniso_U_33
_atom_site_aniso_U_12
_atom_site_aniso_U_13
_atom_site_aniso_U_23
C1 0.0388(16) 0.0385(17) 0.0391(17) -0.0052(15) 0.0013(14) 0.0006(14)
C2 0.0409(17) 0.0439(18) 0.0426(18) 0.0022(16) 0.0067(15) -0.0085(15)
C3 0.0361(17) 0.0399(17) 0.0477(18) -0.0011(15) -0.0036(15) -0.0046(15)
C4 0.0425(18) 0.0360(16) 0.0472(18) -0.0057(15) -0.0058(16) 0.0012(15)
C5 0.0341(16) 0.0418(17) 0.0387(17) -0.0034(14) 0.0046(14) 0.0002(14)
C6 0.0347(15) 0.0346(15) 0.0421(17) 0.0051(14) -0.0014(14) -0.0006(14)
C7 0.0328(15) 0.0364(16) 0.0397(17) 0.0044(14) 0.0042(14) 0.0019(14)
C8 0.0378(16) 0.0351(16) 0.0401(17) -0.0024(14) 0.0062(14) 0.0023(14)
C9 0.0407(17) 0.0350(16) 0.0448(18) 0.0039(15) 0.0024(15) -0.0032(14)
C10 0.0424(18) 0.0410(17) 0.0375(17) 0.0037(15) 0.0048(15) -0.0015(14)
C11 0.0385(17) 0.0395(17) 0.0416(17) -0.0013(15) 0.0046(14) 0.0023(15)
C12 0.052(2) 0.0382(18) 0.083(3) 0.0122(17) -0.002(2) -0.0071(19)
C13 0.076(3) 0.0367(19) 0.086(3) 0.010(2) -0.016(3) -0.004(2)
C14 0.081(3) 0.0342(19) 0.067(3) -0.007(2) 0.001(2) -0.0003(18)
C15 0.051(3) 0.056(3) 0.195(6) 0.020(2) 0.001(3) -0.018(4)
C16 0.122(4) 0.050(2) 0.079(3) 0.009(3) 0.026(3) -0.016(2)
C17 0.069(3) 0.050(2) 0.054(2) 0.001(2) -0.008(2) 0.0078(17)
C18 0.051(2) 0.0374(18) 0.051(2) 0.0024(16) 0.0070(17) 0.0063(16)
C19 0.072(3) 0.085(3) 0.083(3) -0.004(3) -0.009(3) 0.041(3)
C20 0.057(2) 0.0401(18) 0.050(2) -0.0033(17) 0.0111(18) -0.0113(16)
C21 0.058(3) 0.073(3) 0.091(3) -0.015(2) -0.002(2) -0.028(3)
C22 0.095(3) 0.046(2) 0.072(3) -0.014(2) 0.009(3) -0.005(2)
C23 0.052(2) 0.076(3) 0.045(2) -0.011(2) 0.0014(19) 0.003(2)
C24 0.091(3) 0.081(3) 0.041(2) -0.032(3) 0.006(2) -0.004(2)
C25 0.041(2) 0.090(3) 0.0369(19) -0.008(2) 0.0010(15) 0.000(2)
C26 0.056(2) 0.146(5) 0.055(2) -0.024(3) 0.010(2) 0.017(3)
O1 0.0560(15) 0.0345(12) 0.0660(16) -0.0103(12) 0.0003(13) -0.0070(12)
O2 0.098(2) 0.0422(15) 0.119(3) -0.0268(17) 0.013(2) -0.0111(17)
O3 0.0479(13) 0.0391(12) 0.0411(12) -0.0061(11) -0.0028(11) 0.0054(10)
O4 0.094(2) 0.0604(19) 0.110(3) -0.025(2) -0.015(2) 0.0361(19)
O5 0.0586(15) 0.0504(14) 0.0398(12) -0.0023(13) 0.0090(12) -0.0068(11)
O6 0.088(2) 0.147(3) 0.064(2) 0.045(3) -0.0018(19) 0.010(2)
O7 0.0503(14) 0.0501(13) 0.0445(13) -0.0049(12) 0.0139(11) 0.0019(11)
O8 0.0549(18) 0.126(3) 0.074(2) 0.0165(19) 0.0066(16) 0.028(2)

loop_
_atom_type_symbol
_atom_type_description
_atom_type_scat_dispersion_real
_atom_type_scat_dispersion_imag
_atom_type_scat_source
C C 0.0033 0.0016 'International Tables Vol C Tables 4.2.6.8 and 6.1.1.4'
H H 0 0 'International Tables Vol C Tables 4.2.6.8 and 6.1.1.4'
N N 0.0061 0.0033 'International Tables Vol C Tables 4.2.6.8 and 6.1.1.4'
O O 0.0106 0.006 'International Tables Vol C Tables 4.2.6.8 and 6.1.1.4'
F F 0.0171 0.0103 'International Tables Vol C Tables 4.2.6.8 and 6.1.1.4'
Cl Cl 0.1484 0.1585 'International Tables Vol C Tables 4.2.6.8 and 6.1.1.4'

loop_
_geom_angle_atom_site_label_1
_geom_angle_atom_site_label_2
_geom_angle_atom_site_label_3
_geom_angle
_geom_angle_publ_flag
O3 C1 C2 106.8(3) ?
O3 C1 C7 109.6(2) ?
C2 C1 C7 117.6(3) ?
O3 C1 H1 107.5 ?
C2 C1 H1 107.5 ?
C7 C1 H1 107.5 ?
C3 C2 C1 132.5(3) ?
C3 C2 H2 113.7 ?
C1 C2 H2 113.7 ?
C2 C3 C4 126.5(3) ?
C2 C3 C12 117.6(3) ?
C4 C3 C12 115.8(3) ?
O1 C4 C3 107.7(3) ?
O1 C4 C5 101.7(3) ?
C3 C4 C5 113.8(3) y
O1 C4 C17 108.6(3) ?
C3 C4 C17 114.8(3) ?
C5 C4 C17 109.2(3) ?
C6 C5 C4 113.3(3) ?
C6 C5 H5A 108.9 ?
C4 C5 H5A 108.9 ?
C6 C5 H5B 108.9 ?
C4 C5 H5B 108.9 ?
H5A C5 H5B 107.7 ?
C11 C6 C7 116.8(3) ?
C11 C6 C5 122.3(3) ?
C7 C6 C5 120.8(3) ?
C8 C7 C6 120.5(3) ?
C8 C7 C1 119.4(3) ?
C6 C7 C1 120.2(3) ?
C7 C8 C9 122.9(3) ?
C7 C8 H8 118.5 ?
C9 C8 H8 118.5 ?
C10 C9 C8 116.1(3) ?
C10 C9 C20 122.6(3) ?
C8 C9 C20 121.2(3) ?
C11 C10 C9 121.4(3) ?
C11 C10 O5 117.6(3) ?
C9 C10 O5 121.0(3) ?
C6 C11 C10 122.1(3) ?
C6 C11 O7 119.4(3) ?
C10 C11 O7 118.2(3) ?
C16 C12 C13 107.3(4) ?
C16 C12 C15 110.7(5) ?
C13 C12 C15 109.1(4) ?
C16 C12 C3 109.4(3) y
C13 C12 C3 110.6(3) ?
C15 C12 C3 109.6(3) ?
C14 C13 C12 112.8(3) ?
C14 C13 H13A 109.0 ?
C12 C13 H13A 109.0 ?
C14 C13 H13B 109.0 ?
C12 C13 H13B 109.0 ?
H13A C13 H13B 107.8 ?
O2 C14 O1 118.7(4) y
O2 C14 C13 125.1(4) y
O1 C14 C13 116.2(3) ?
C12 C15 H15A 109.5 ?
C12 C15 H15B 109.5 ?
H15A C15 H15B 109.5 ?
C12 C15 H15C 109.5 ?
H15A C15 H15C 109.5 ?
H15B C15 H15C 109.5 ?
C12 C16 H16A 109.5 ?
C12 C16 H16B 109.5 ?
H16A C16 H16B 109.5 ?
C12 C16 H16C 109.5 ?
H16A C16 H16C 109.5 ?
H16B C16 H16C 109.5 ?
C4 C17 H17A 109.5 ?
C4 C17 H17B 109.5 ?
H17A C17 H17B 109.5 ?
C4 C17 H17C 109.5 ?
H17A C17 H17C 109.5 ?
H17B C17 H17C 109.5 ?
O4 C18 O3 123.9(4) ?
O4 C18 C19 124.2(3) ?
O3 C18 C19 112.0(3) ?
C18 C19 H19A 109.5 ?
C18 C19 H19B 109.5 ?
H19A C19 H19B 109.5 ?
C18 C19 H19C 109.5 ?
H19A C19 H19C 109.5 ?
H19B C19 H19C 109.5 ?
C9 C20 C22 112.6(3) ?
C9 C20 C21 110.5(3) ?
C22 C20 C21 110.9(4) ?
C9 C20 H20 107.5 ?
C22 C20 H20 107.5 ?
C21 C20 H20 107.5 ?
C20 C21 H21A 109.5 ?
C20 C21 H21B 109.5 ?
H21A C21 H21B 109.5 ?
C20 C21 H21C 109.5 ?
H21A C21 H21C 109.5 ?
H21B C21 H21C 109.5 ?
C20 C22 H22A 109.5 ?
C20 C22 H22B 109.5 ?
H22A C22 H22B 109.5 ?
C20 C22 H22C 109.5 ?
H22A C22 H22C 109.5 ?
H22B C22 H22C 109.5 ?
O6 C23 O5 121.9(4) ?
O6 C23 C24 127.5(4) ?
O5 C23 C24 110.6(4) ?
C23 C24 H24A 109.5 ?
C23 C24 H24B 109.5 ?
H24A C24 H24B 109.5 ?
C23 C24 H24C 109.5 ?
H24A C24 H24C 109.5 ?
H24B C24 H24C 109.5 ?
O8 C25 O7 122.9(4) ?
O8 C25 C26 127.1(4) ?
O7 C25 C26 110.0(4) ?
C25 C26 H26A 109.5 ?
C25 C26 H26B 109.5 ?
H26A C26 H26B 109.5 ?
C25 C26 H26C 109.5 ?
H26A C26 H26C 109.5 ?
H26B C26 H26C 109.5 ?
C14 O1 C4 120.5(3) ?
C18 O3 C1 117.0(3) ?
C23 O5 C10 116.6(3) ?
C25 O7 C11 117.0(3) ?

loop_
_geom_bond_atom_site_label_1
_geom_bond_atom_site_label_2
_geom_bond_distance
_geom_bond_publ_flag
C1 O3 1.466(4) ?
C1 C2 1.498(5) ?
C1 C7 1.506(4) ?
C1 H1 0.9800 ?
C2 C3 1.320(5) y
C2 H2 0.9300 ?
C3 C4 1.514(5) ?
C3 C12 1.553(5) ?
C4 O1 1.474(4) y
C4 C5 1.524(5) ?
C4 C17 1.534(5) ?
C5 C6 1.509(5) ?
C5 H5A 0.9700 ?
C5 H5B 0.9700 ?
C6 C11 1.386(4) ?
C6 C7 1.397(4) y
C7 C8 1.383(5) ?
C8 C9 1.391(5) ?
C8 H8 0.9300 ?
C9 C10 1.388(5) ?
C9 C20 1.520(5) ?
C10 C11 1.388(5) ?
C10 O5 1.396(4) ?
C11 O7 1.401(4) ?
C12 C16 1.531(7) ?
C12 C13 1.535(6) ?
C12 C15 1.542(6) ?
C13 C14 1.492(7) ?
C13 H13A 0.9700 ?
C13 H13B 0.9700 ?
C14 O2 1.190(5) y
C14 O1 1.344(5) y
C15 H15A 0.9600 ?
C15 H15B 0.9600 ?
C15 H15C 0.9600 ?
C16 H16A 0.9600 ?
C16 H16B 0.9600 ?
C16 H16C 0.9600 ?
C17 H17A 0.9600 ?
C17 H17B 0.9600 ?
C17 H17C 0.9600 ?
C18 O4 1.193(5) ?
C18 O3 1.328(4) ?
C18 C19 1.474(6) ?
C19 H19A 0.9600 ?
C19 H19B 0.9600 ?
C19 H19C 0.9600 ?
C20 C22 1.521(6) ?
C20 C21 1.522(6) ?
C20 H20 0.9800 ?
C21 H21A 0.9600 ?
C21 H21B 0.9600 ?
C21 H21C 0.9600 ?
C22 H22A 0.9600 ?
C22 H22B 0.9600 ?
C22 H22C 0.9600 ?
C23 O6 1.185(5) ?
C23 O5 1.363(5) ?
C23 C24 1.482(6) ?
C24 H24A 0.9600 ?
C24 H24B 0.9600 ?
C24 H24C 0.9600 ?
C25 O8 1.190(5) ?
C25 O7 1.363(5) ?
C25 C26 1.477(6) ?
C26 H26A 0.9600 ?
C26 H26B 0.9600 ?
C26 H26C 0.9600 ?

loop_
_geom_hbond_atom_site_label_D
_geom_hbond_atom_site_label_H
_geom_hbond_atom_site_label_A
_geom_hbond_site_symmetry_A
_geom_hbond_distance_DH
_geom_hbond_distance_HA
_geom_hbond_distance_DA
_geom_hbond_angle_DHA
C5 H5B O3 . 0.97 2.49 3.127(4) 123
C2 H2 O8 4_467 0.93 2.59 3.288(5) 133
C15 H15A O2 4_477 0.96 2.55 3.490(6) 166
C24 H24B O4 2_564 0.96 2.36 3.304(6) 167

loop_
_geom_torsion_atom_site_label_1
_geom_torsion_atom_site_label_2
_geom_torsion_atom_site_label_3
_geom_torsion_atom_site_label_4
_geom_torsion
O3 C1 C2 C3 88.4(4)
C7 C1 C2 C3 -35.3(5)
C1 C2 C3 C4 -0.6(6)
C1 C2 C3 C12 -177.2(4)
C2 C3 C4 O1 -130.1(4)
C12 C3 C4 O1 46.5(4)
C2 C3 C4 C5 -18.1(5)
C12 C3 C4 C5 158.5(3)
C2 C3 C4 C17 108.8(4)
C12 C3 C4 C17 -74.6(4)
O1 C4 C5 C6 -173.9(3)
C3 C4 C5 C6 70.6(4)
C17 C4 C5 C6 -59.2(4)
C4 C5 C6 C11 105.5(4)
C4 C5 C6 C7 -71.5(4)
C11 C6 C7 C8 1.6(4)
C5 C6 C7 C8 178.7(3)
C11 C6 C7 C1 -177.2(3)
C5 C6 C7 C1 -0.1(4)
O3 C1 C7 C8 111.2(3)
C2 C1 C7 C8 -126.6(3)
O3 C1 C7 C6 -69.9(4)
C2 C1 C7 C6 52.3(4)
C6 C7 C8 C9 -3.2(5)
C1 C7 C8 C9 175.6(3)
C7 C8 C9 C10 1.8(5)
C7 C8 C9 C20 -176.0(3)
C8 C9 C10 C11 1.0(5)
C20 C9 C10 C11 178.8(3)
C8 C9 C10 O5 179.6(3)
C20 C9 C10 O5 -2.6(5)
C7 C6 C11 C10 1.1(5)
C5 C6 C11 C10 -175.9(3)
C7 C6 C11 O7 175.0(3)
C5 C6 C11 O7 -2.1(5)
C9 C10 C11 C6 -2.5(5)
O5 C10 C11 C6 178.8(3)
C9 C10 C11 O7 -176.5(3)
O5 C10 C11 O7 4.9(4)
C2 C3 C12 C16 56.6(5)
C4 C3 C12 C16 -120.3(4)
C2 C3 C12 C13 174.6(3)
C4 C3 C12 C13 -2.3(5)
C2 C3 C12 C15 -65.0(5)
C4 C3 C12 C15 118.1(4)
C16 C12 C13 C14 76.1(5)
C15 C12 C13 C14 -163.9(4)
C3 C12 C13 C14 -43.2(5)
C12 C13 C14 O2 -134.1(5)
C12 C13 C14 O1 44.2(6)
C10 C9 C20 C22 136.0(4)
C8 C9 C20 C22 -46.3(5)
C10 C9 C20 C21 -99.3(4)
C8 C9 C20 C21 78.3(4)
O2 C14 O1 C4 -176.2(4)
C13 C14 O1 C4 5.4(6)
C3 C4 O1 C14 -50.8(4)
C5 C4 O1 C14 -170.7(3)
C17 C4 O1 C14 74.2(4)
O4 C18 O3 C1 1.8(5)
C19 C18 O3 C1 -177.9(3)
C2 C1 O3 C18 132.1(3)
C7 C1 O3 C18 -99.4(3)
O6 C23 O5 C10 -7.3(6)
C24 C23 O5 C10 170.7(3)
C11 C10 O5 C23 -82.3(4)
C9 C10 O5 C23 99.0(4)
O8 C25 O7 C11 0.0(5)
C26 C25 O7 C11 -179.7(3)
C6 C11 O7 C25 105.6(4)
C10 C11 O7 C25 -80.3(4)

loop_
_cod_related_entry_id
_cod_related_entry_database
_cod_related_entry_code
1 ChemSpider 21173704
